data_4318040
loop_
_publ_author_name
'Franck Gascoin'
'Slavi C. Sevov'

_publ_section_title
;
 Niobium-Arsenic Zintl Phases: A6NbAs5 (A = K, Rb, Cs), K6NbTlAs4, and
 K8NbPbAs5 with Edge-Bridged Niobium-Centered Tetrahedra of Arsenic,
 [NbAs4M]n- Where M = As, Tl, Pb
;
_journal_name_full 'Inorganic Chemistry'
_journal_page_first 2820
_journal_page_last 2825
_journal_paper_doi 10.1021/ic020036n
_journal_volume 41
_journal_year 2002
_chemical_formula_moiety K8NbPbAs5
_chemical_formula_sum 'As5 K8 Nb Pb'
_chemical_formula_weight 987.50
_chemical_name_common K8NbPbAs5
_chemical_name_systematic
;
  ?
;
_space_group_IT_number 15
_symmetry_cell_setting monoclinic
_symmetry_space_group_name_Hall '-C 2yc'
_symmetry_space_group_name_H-M 'C 1 2/c 1'
_atom_sites_solution_hydrogens geom
_atom_sites_solution_primary direct
_atom_sites_solution_secondary difmap
_audit_creation_method SHELXL-97
_cell_angle_alpha 90.00
_cell_angle_beta 95.250(10)
_cell_angle_gamma 90.00
_cell_formula_units_Z 8
_cell_length_a 31.597(9)
_cell_length_b 9.3530(10)
_cell_length_c 13.427(2)
_cell_measurement_reflns_used 25
_cell_measurement_temperature 293(2)
_cell_measurement_theta_max 12
_cell_measurement_theta_min 10
_cell_volume 3951.4(13)
_computing_cell_refinement CAD4_(Enraf-Nonius,_1977
_computing_data_collection CAD4_(Enraf-Nonius,_1977
_computing_data_reduction SDS_Package_(Enraf-Nonius,_1985
_computing_molecular_graphics 'Bruker SHELXTL-V5.1'
_computing_publication_material 'Bruker SHELXTL-V5.1'
_computing_structure_refinement 'Bruker SHELXTL-V5.1'
_computing_structure_solution 'Bruker SHELXTL-V5.1'
_diffrn_ambient_temperature 293(2)
_diffrn_measured_fraction_theta_full 0.998
_diffrn_measured_fraction_theta_max 0.998
_diffrn_measurement_device_type Enraf-Nonius_CAD4
_diffrn_measurement_method omega-2theta
_diffrn_radiation_monochromator graphite
_diffrn_radiation_source 'fine-focus sealed tube'
_diffrn_radiation_type MoK\a
_diffrn_radiation_wavelength 0.71073
_diffrn_reflns_av_R_equivalents 0.0474
_diffrn_reflns_av_sigmaI/netI 0.0548
_diffrn_reflns_limit_h_max 37
_diffrn_reflns_limit_h_min 0
_diffrn_reflns_limit_k_max 11
_diffrn_reflns_limit_k_min 0
_diffrn_reflns_limit_l_max 15
_diffrn_reflns_limit_l_min -15
_diffrn_reflns_number 3532
_diffrn_reflns_theta_full 24.98
_diffrn_reflns_theta_max 24.98
_diffrn_reflns_theta_min 2.27
_diffrn_standards_interval_count 200
_diffrn_standards_interval_time 120
_diffrn_standards_number 3
_exptl_absorpt_coefficient_mu 19.058
_exptl_absorpt_correction_T_max 1.0000
_exptl_absorpt_correction_T_min 0.2362
_exptl_absorpt_correction_type semi-empirical
_exptl_absorpt_process_details 'five psi-scans'
_exptl_crystal_colour black
_exptl_crystal_density_diffrn 3.320
_exptl_crystal_density_method 'not measured'
_exptl_crystal_description plate
_exptl_crystal_F_000 3520
_exptl_crystal_size_max 0.14
_exptl_crystal_size_mid 0.06
_exptl_crystal_size_min 0.04
_refine_diff_density_max 4.123
_refine_diff_density_min -4.634
_refine_diff_density_rms 0.637
_refine_ls_extinction_coef 0.00010(6)
_refine_ls_extinction_expression Fc^*^=kFc[1+0.001xFc^2^\l^3^/sin(2\q)]^-1/4^
_refine_ls_extinction_method SHELXL
_refine_ls_goodness_of_fit_ref 1.074
_refine_ls_hydrogen_treatment mixed
_refine_ls_matrix_type full
_refine_ls_number_parameters 137
_refine_ls_number_reflns 3466
_refine_ls_number_restraints 0
_refine_ls_restrained_S_all 1.074
_refine_ls_R_factor_all 0.0851
_refine_ls_R_factor_gt 0.0611
_refine_ls_shift/su_max 0.000
_refine_ls_shift/su_mean 0.000
_refine_ls_structure_factor_coef Fsqd
_refine_ls_weighting_details 'calc w=1/[\s^2^(Fo^2^)+(0.1678P)^2^+0.0000P] where P=(Fo^2^+2Fc^2^)/3'
_refine_ls_weighting_scheme calc
_refine_ls_wR_factor_gt 0.1936
_refine_ls_wR_factor_ref 0.2297
_reflns_number_gt 2697
_reflns_number_total 3466
_reflns_threshold_expression >2sigma(I)
_cod_data_source_file ic020036n_3.cif
_cod_data_source_block K8PbNbAs5
_cod_depositor_comments
;
The following automatic conversions were performed:

'_symmetry_cell_setting' value 'Monoclinic' changed to 'monoclinic'
according to the built-in table from CIF Core dictionary named
'cif_core.dic' version 2.4.1 from 2010-06-29.

Automatic conversion script
Id: cif_fix_values 1646 2011-03-28 12:23:43Z adriana 
;
_cod_database_code 4318040

loop_
_symmetry_equiv_pos_as_xyz
'x, y, z'
'-x, y, -z+1/2'
'x+1/2, y+1/2, z'
'-x+1/2, y+1/2, -z+1/2'
'-x, -y, -z'
'x, -y, z-1/2'
'-x+1/2, -y+1/2, -z'
'x+1/2, -y+1/2, z-1/2'

loop_
_atom_site_label
_atom_site_type_symbol
_atom_site_fract_x
_atom_site_fract_y
_atom_site_fract_z
_atom_site_U_iso_or_equiv
_atom_site_adp_type
_atom_site_occupancy
_atom_site_symmetry_multiplicity
_atom_site_calc_flag
_atom_site_refinement_flags
_atom_site_disorder_assembly
_atom_site_disorder_group
Pb Pb 0.40981(2) 0.11545(8) 0.46478(6) 0.0180(3) Uani 1 1 d . . .
Nb Nb 0.34315(5) 0.33976(17) 0.31843(13) 0.0116(4) Uani 1 1 d . . .
As1 As 0.35849(7) 0.5957(2) 0.35099(15) 0.0169(5) Uani 1 1 d . . .
As2 As 0.28444(7) 0.3141(2) 0.18575(16) 0.0192(5) Uani 1 1 d . . .
As3 As 0.32370(7) 0.2039(2) 0.47330(15) 0.0172(5) Uani 1 1 d . . .
As4 As 0.40711(7) 0.2072(2) 0.26294(15) 0.0179(5) Uani 1 1 d . . .
As5 As 0.47113(7) 0.2582(2) 0.57825(16) 0.0207(5) Uani 1 1 d . . .
K1 K 0.51931(18) 0.1191(5) 0.3911(4) 0.0315(12) Uani 1 1 d . . .
K2 K 0.26557(16) 0.5403(5) 0.4468(4) 0.0275(11) Uani 1 1 d . . .
K3 K 0.38499(16) 0.4609(5) 0.6010(4) 0.0275(11) Uani 1 1 d . . .
K4 K 0.22416(16) 0.1554(5) 0.3320(4) 0.0271(11) Uani 1 1 d . . .
K5 K 0.32346(17) -0.0414(5) 0.2816(4) 0.0340(12) Uani 1 1 d . . .
K6 K 0.35063(18) 0.1693(5) 0.0402(4) 0.0295(12) Uani 1 1 d . . .
K7 K 0.46014(16) 0.4751(5) 0.3796(4) 0.0323(12) Uani 1 1 d . . .
K8 K 0.56413(16) 0.1688(5) 0.7094(4) 0.0277(11) Uani 1 1 d . . .

loop_
_atom_site_aniso_label
_atom_site_aniso_U_11
_atom_site_aniso_U_22
_atom_site_aniso_U_33
_atom_site_aniso_U_23
_atom_site_aniso_U_13
_atom_site_aniso_U_12
Pb 0.0123(5) 0.0156(5) 0.0250(5) 0.0012(3) -0.0035(3) 0.0002(3)
Nb 0.0087(9) 0.0123(8) 0.0134(9) 0.0006(6) -0.0016(7) -0.0001(6)
As1 0.0157(11) 0.0142(10) 0.0203(11) -0.0030(8) -0.0006(9) -0.0019(8)
As2 0.0143(11) 0.0201(10) 0.0217(11) -0.0021(8) -0.0069(9) -0.0006(8)
As3 0.0127(10) 0.0212(10) 0.0174(11) 0.0026(8) 0.0001(9) -0.0014(8)
As4 0.0129(11) 0.0223(11) 0.0187(11) -0.0030(8) 0.0023(9) 0.0020(8)
As5 0.0135(11) 0.0243(11) 0.0231(12) 0.0004(9) -0.0044(9) -0.0025(9)
K1 0.032(3) 0.035(3) 0.030(3) 0.006(2) 0.013(2) 0.006(2)
K2 0.021(2) 0.033(3) 0.027(3) 0.004(2) -0.003(2) 0.007(2)
K3 0.023(3) 0.028(3) 0.030(3) -0.004(2) -0.003(2) 0.005(2)
K4 0.023(3) 0.026(2) 0.033(3) 0.000(2) 0.004(2) -0.003(2)
K5 0.028(3) 0.028(3) 0.043(3) -0.002(2) -0.012(3) -0.003(2)
K6 0.037(3) 0.032(3) 0.019(2) -0.0030(19) 0.002(2) 0.009(2)
K7 0.020(3) 0.025(3) 0.049(3) 0.004(2) -0.012(2) -0.007(2)
K8 0.021(3) 0.027(2) 0.036(3) -0.001(2) 0.002(2) -0.003(2)

loop_
_atom_type_symbol
_atom_type_description
_atom_type_scat_dispersion_real
_atom_type_scat_dispersion_imag
_atom_type_scat_source
K K 0.2009 0.2494 'International Tables Vol C Tables 4.2.6.8 and 6.1.1.4'
As As 0.0499 2.0058 'International Tables Vol C Tables 4.2.6.8 and 6.1.1.4'
Pb Pb -3.3944 10.1111 'International Tables Vol C Tables 4.2.6.8 and 6.1.1.4'
Nb Nb -2.0727 0.6215 'International Tables Vol C Tables 4.2.6.8 and 6.1.1.4'

loop_
_geom_angle_atom_site_label_1
_geom_angle_atom_site_label_2
_geom_angle_atom_site_label_3
_geom_angle
_geom_angle_site_symmetry_1
_geom_angle_site_symmetry_3
_geom_angle_publ_flag
As5 Pb As4 110.25(7) . . ?
As5 Pb As3 118.05(7) . . ?
As4 Pb As3 90.29(6) . . ?
As5 Pb Nb 112.85(6) . . ?
As4 Pb Nb 46.33(5) . . ?
As3 Pb Nb 46.66(5) . . ?
As5 Pb K6 126.42(10) . 6_556 ?
As4 Pb K6 122.89(9) . 6_556 ?
As3 Pb K6 70.66(11) . 6_556 ?
Nb Pb K6 108.44(10) . 6_556 ?
As5 Pb K1 67.49(10) . 5_656 ?
As4 Pb K1 131.72(9) . 5_656 ?
As3 Pb K1 135.07(9) . 5_656 ?
Nb Pb K1 178.05(9) . 5_656 ?
K6 Pb K1 72.40(13) 6_556 5_656 ?
As5 Pb K8 121.58(9) . 5_656 ?
As4 Pb K8 66.46(9) . 5_656 ?
As3 Pb K8 120.24(9) . 5_656 ?
Nb Pb K8 103.71(9) . 5_656 ?
K6 Pb K8 77.79(11) 6_556 5_656 ?
K1 Pb K8 74.67(12) 5_656 5_656 ?
As5 Pb K1 60.33(10) . . ?
As4 Pb K1 71.79(9) . . ?
As3 Pb K1 158.34(9) . . ?
Nb Pb K1 112.33(9) . . ?
K6 Pb K1 129.19(12) 6_556 . ?
K1 Pb K1 66.05(13) 5_656 . ?
K8 Pb K1 64.29(11) 5_656 . ?
As5 Pb K5 172.17(10) . . ?
As4 Pb K5 62.67(10) . . ?
As3 Pb K5 60.47(10) . . ?
Nb Pb K5 60.11(8) . . ?
K6 Pb K5 61.09(12) 6_556 . ?
K1 Pb K5 119.41(12) 5_656 . ?
K8 Pb K5 59.94(12) 5_656 . ?
K1 Pb K5 117.79(13) . . ?
As5 Pb K3 58.79(9) . . ?
As4 Pb K3 102.22(9) . . ?
As3 Pb K3 59.93(9) . . ?
Nb Pb K3 67.58(8) . . ?
K6 Pb K3 111.71(12) 6_556 . ?
K1 Pb K3 113.86(12) 5_656 . ?
K8 Pb K3 168.45(11) 5_656 . ?
K1 Pb K3 111.03(11) . . ?
K5 Pb K3 117.97(11) . . ?
As5 Pb K7 56.91(9) . . ?
As4 Pb K7 56.03(9) . . ?
As3 Pb K7 100.13(9) . . ?
Nb Pb K7 63.72(8) . . ?
K6 Pb K7 170.78(12) 6_556 . ?
K1 Pb K7 115.60(11) 5_656 . ?
K8 Pb K7 108.21(12) 5_656 . ?
K1 Pb K7 59.97(11) . . ?
K5 Pb K7 115.31(11) . . ?
K3 Pb K7 61.55(11) . . ?
As2 Nb As1 110.16(9) . . ?
As2 Nb As4 107.88(9) . . ?
As1 Nb As4 112.08(9) . . ?
As2 Nb As3 108.55(9) . . ?
As1 Nb As3 113.24(9) . . ?
As4 Nb As3 104.64(9) . . ?
As2 Nb Pb 137.01(8) . . ?
As1 Nb Pb 112.82(7) . . ?
As4 Nb Pb 53.89(6) . . ?
As3 Nb Pb 54.25(6) . . ?
As2 Nb K2 84.12(11) . . ?
As1 Nb K2 63.09(10) . . ?
As4 Nb K2 167.95(11) . . ?
As3 Nb K2 69.47(10) . . ?
Pb Nb K2 116.43(9) . . ?
As2 Nb K5 72.45(10) . . ?
As1 Nb K5 177.30(12) . . ?
As4 Nb K5 67.26(11) . . ?
As3 Nb K5 64.79(10) . . ?
Pb Nb K5 64.60(9) . . ?
K2 Nb K5 116.99(13) . . ?
As2 Nb K3 77.55(10) . 6_565 ?
As1 Nb K3 65.46(10) . 6_565 ?
As4 Nb K3 70.86(10) . 6_565 ?
As3 Nb K3 173.53(11) . 6_565 ?
Pb Nb K3 119.85(9) . 6_565 ?
K2 Nb K3 114.02(12) . 6_565 ?
K5 Nb K3 116.27(13) . 6_565 ?
As2 Nb K7 144.68(11) . . ?
As1 Nb K7 59.01(9) . . ?
As4 Nb K7 57.25(10) . . ?
As3 Nb K7 106.37(11) . . ?
Pb Nb K7 64.09(8) . . ?
K2 Nb K7 113.39(12) . . ?
K5 Nb K7 119.34(12) . . ?
K3 Nb K7 67.37(11) 6_565 . ?
As2 Nb K3 149.50(10) . . ?
As1 Nb K3 61.54(9) . . ?
As4 Nb K3 102.15(10) . . ?
As3 Nb K3 57.42(9) . . ?
Pb Nb K3 60.59(7) . . ?
K2 Nb K3 65.81(11) . . ?
K5 Nb K3 115.87(12) . . ?
K3 Nb K3 118.29(9) 6_565 . ?
K7 Nb K3 59.65(11) . . ?
As2 Nb K4 52.16(9) . 4 ?
As1 Nb K4 58.00(9) . 4 ?
As4 Nb K4 127.07(10) . 4 ?
As3 Nb K4 127.62(10) . 4 ?
Pb Nb K4 170.81(9) . 4 ?
K2 Nb K4 61.12(11) . 4 ?
K5 Nb K4 124.59(12) . 4 ?
K3 Nb K4 57.68(11) 6_565 4 ?
K7 Nb K4 108.05(11) . 4 ?
K3 Nb K4 111.85(11) . 4 ?
As2 Nb K6 53.40(10) . . ?
As1 Nb K6 120.81(10) . . ?
As4 Nb K6 55.08(9) . . ?
As3 Nb K6 125.95(10) . . ?
Pb Nb K6 101.52(8) . . ?
K2 Nb K6 136.95(12) . . ?
K5 Nb K6 61.18(12) . . ?
K3 Nb K6 55.70(11) 6_565 . ?
K7 Nb K6 100.66(12) . . ?
K3 Nb K6 157.06(11) . . ?
K4 Nb K6 84.30(10) 4 . ?
Nb As1 K2 75.74(11) . . ?
Nb As1 K6 137.24(12) . 6_566 ?
K2 As1 K6 71.67(13) . 6_566 ?
Nb As1 K7 82.31(11) . . ?
K2 As1 K7 139.33(14) . . ?
K6 As1 K7 105.35(15) 6_566 . ?
Nb As1 K8 135.18(12) . 5_666 ?
K2 As1 K8 148.81(13) . 5_666 ?
K6 As1 K8 82.19(13) 6_566 5_666 ?
K7 As1 K8 63.52(13) . 5_666 ?
Nb As1 K4 84.70(10) . 4 ?
K2 As1 K4 70.55(13) . 4 ?
K6 As1 K4 109.00(14) 6_566 4 ?
K7 As1 K4 141.12(14) . 4 ?
K8 As1 K4 103.62(13) 5_666 4 ?
Nb As1 K3 75.49(10) . 6_565 ?
K2 As1 K3 128.79(13) . 6_565 ?
K6 As1 K3 147.24(13) 6_566 6_565 ?
K7 As1 K3 75.89(13) . 6_565 ?
K8 As1 K3 68.94(12) 5_666 6_565 ?
K4 As1 K3 65.40(12) 4 6_565 ?
Nb As1 K3 81.45(10) . . ?
K2 As1 K3 74.10(12) . . ?
K6 As1 K3 63.63(12) 6_566 . ?
K7 As1 K3 69.03(13) . . ?
K8 As1 K3 109.47(13) 5_666 . ?
K4 As1 K3 144.21(13) 4 . ?
K3 As1 K3 140.09(12) 6_565 . ?
Nb As1 K5 143.31(12) . 1_565 ?
K2 As1 K5 89.20(13) . 1_565 ?
K6 As1 K5 63.16(13) 6_566 1_565 ?
K7 As1 K5 126.71(13) . 1_565 ?
K8 As1 K5 63.38(12) 5_666 1_565 ?
K4 As1 K5 58.64(12) 4 1_565 ?
K3 As1 K5 89.41(13) 6_565 1_565 ?
K3 As1 K5 126.79(13) . 1_565 ?
Nb As2 K4 90.55(12) . 4 ?
Nb As2 K4 93.00(12) . . ?
K4 As2 K4 116.92(11) 4 . ?
Nb As2 K6 89.54(12) . . ?
K4 As2 K6 114.84(14) 4 . ?
K4 As2 K6 128.14(14) . . ?
Nb As2 K2 136.94(12) . 4_545 ?
K4 As2 K2 132.35(14) 4 4_545 ?
K4 As2 K2 72.63(13) . 4_545 ?
K6 As2 K2 70.78(14) . 4_545 ?
Nb As2 K2 132.95(12) . 6_565 ?
K4 As2 K2 62.43(13) 4 6_565 ?
K4 As2 K2 132.87(14) . 6_565 ?
K6 As2 K2 71.21(13) . 6_565 ?
K2 As2 K2 77.40(13) 4_545 6_565 ?
Nb As2 K5 121.03(12) . 4 ?
K4 As2 K5 64.93(12) 4 4 ?
K4 As2 K5 59.83(13) . 4 ?
K6 As2 K5 149.14(14) . 4 ?
K2 As2 K5 87.07(13) 4_545 4 ?
K2 As2 K5 83.43(13) 6_565 4 ?
Nb As2 K5 68.56(10) . . ?
K4 As2 K5 159.05(14) 4 . ?
K4 As2 K5 64.82(13) . . ?
K6 As2 K5 68.26(13) . . ?
K2 As2 K5 68.60(12) 4_545 . ?
K2 As2 K5 133.50(14) 6_565 . ?
K5 As2 K5 123.97(11) 4 . ?
Nb As3 Pb 79.10(7) . . ?
Nb As3 K4 126.08(11) . 7_556 ?
Pb As3 K4 129.40(11) . 7_556 ?
Nb As3 K3 83.82(11) . . ?
Pb As3 K3 74.21(10) . . ?
K4 As3 K3 67.45(12) 7_556 . ?
Nb As3 K5 73.02(11) . . ?
Pb As3 K5 73.41(10) . . ?
K4 As3 K5 149.35(14) 7_556 . ?
K3 As3 K5 143.04(14) . . ?
Nb As3 K4 84.03(10) . . ?
Pb As3 K4 137.91(11) . . ?
K4 As3 K4 91.48(13) 7_556 . ?
K3 As3 K4 141.77(13) . . ?
K5 As3 K4 64.82(12) . . ?
Nb As3 K2 69.41(10) . . ?
Pb As3 K2 136.03(11) . . ?
K4 As3 K2 59.05(12) 7_556 . ?
K3 As3 K2 72.64(12) . . ?
K5 As3 K2 122.33(13) . . ?
K4 As3 K2 69.16(12) . . ?
Nb As3 K6 126.96(11) . 6_556 ?
Pb As3 K6 62.34(9) . 6_556 ?
K4 As3 K6 106.74(12) 7_556 6_556 ?
K3 As3 K6 115.65(13) . 6_556 ?
K5 As3 K6 62.38(12) . 6_556 ?
K4 As3 K6 100.53(12) . 6_556 ?
K2 As3 K6 160.88(13) . 6_556 ?
Nb As3 K2 139.12(11) . 7_556 ?
Pb As3 K2 124.28(9) . 7_556 ?
K4 As3 K2 68.13(12) 7_556 7_556 ?
K3 As3 K2 131.82(13) . 7_556 ?
K5 As3 K2 82.07(13) . 7_556 ?
K4 As3 K2 55.84(11) . 7_556 ?
K2 As3 K2 99.41(11) . 7_556 ?
K6 As3 K2 61.94(12) 6_556 7_556 ?
Nb As4 Pb 79.78(7) . . ?
Nb As4 K7 82.78(11) . . ?
Pb As4 K7 78.94(11) . . ?
Nb As4 K1 156.37(13) . 2_655 ?
Pb As4 K1 123.57(12) . 2_655 ?
K7 As4 K1 97.34(14) . 2_655 ?
Nb As4 K6 86.59(11) . . ?
Pb As4 K6 141.81(12) . . ?
K7 As4 K6 134.66(14) . . ?
K1 As4 K6 76.51(14) 2_655 . ?
Nb As4 K5 71.41(11) . . ?
Pb As4 K5 72.04(10) . . ?
K7 As4 K5 143.85(15) . . ?
K1 As4 K5 116.47(14) 2_655 . ?
K6 As4 K5 69.81(13) . . ?
Nb As4 K8 129.73(11) . 5_656 ?
Pb As4 K8 67.99(9) . 5_656 ?
K7 As4 K8 124.68(13) . 5_656 ?
K1 As4 K8 69.19(12) 2_655 5_656 ?
K6 As4 K8 95.50(13) . 5_656 ?
K5 As4 K8 62.64(12) . 5_656 ?
Nb As4 K3 70.19(10) . 6_565 ?
Pb As4 K3 141.09(10) . 6_565 ?
K7 As4 K3 73.37(12) . 6_565 ?
K1 As4 K3 87.12(13) 2_655 6_565 ?
K6 As4 K3 61.58(12) . 6_565 ?
K5 As4 K3 118.33(13) . 6_565 ?
K8 As4 K3 150.93(13) 5_656 6_565 ?
Nb As4 K1 133.79(11) . . ?
Pb As4 K1 64.30(9) . . ?
K7 As4 K1 63.32(12) . . ?
K1 As4 K1 64.20(15) 2_655 . ?
K6 As4 K1 139.55(13) . . ?
K5 As4 K1 119.05(12) . . ?
K8 As4 K1 62.68(11) 5_656 . ?
K3 As4 K1 122.46(12) 6_565 . ?
Pb As5 K8 94.66(11) . 2_656 ?
Pb As5 K1 74.61(12) . . ?
K8 As5 K1 141.03(14) 2_656 . ?
Pb As5 K7 152.88(13) . 5_666 ?
K8 As5 K7 108.29(15) 2_656 5_666 ?
K1 As5 K7 94.90(15) . 5_666 ?
Pb As5 K7 80.41(10) . . ?
K8 As5 K7 146.47(14) 2_656 . ?
K1 As5 K7 69.83(14) . . ?
K7 As5 K7 72.48(15) 5_666 . ?
Pb As5 K3 77.58(10) . . ?
K8 As5 K3 73.76(13) 2_656 . ?
K1 As5 K3 136.27(15) . . ?
K7 As5 K3 94.78(14) 5_666 . ?
K7 As5 K3 72.79(13) . . ?
Pb As5 K8 135.48(11) . . ?
K8 As5 K8 80.31(14) 2_656 . ?
K1 As5 K8 82.01(14) . . ?
K7 As5 K8 64.83(13) 5_666 . ?
K7 As5 K8 125.88(14) . . ?
K3 As5 K8 139.84(14) . . ?
Pb As5 K1 67.97(11) . 5_656 ?
K8 As5 K1 71.16(12) 2_656 5_656 ?
K1 As5 K1 70.09(14) . 5_656 ?
K7 As5 K1 132.61(14) 5_666 5_656 ?
K7 As5 K1 133.99(14) . 5_656 ?
K3 As5 K1 127.61(14) . 5_656 ?
K8 As5 K1 68.60(13) . 5_656 ?
As5 K1 As4 139.67(18) . 2_655 ?
As5 K1 As5 109.91(14) . 5_656 ?
As4 K1 As5 104.99(14) 2_655 5_656 ?
As5 K1 Pb 97.96(14) . 5_656 ?
As4 K1 Pb 92.83(13) 2_655 5_656 ?
As5 K1 Pb 44.54(7) 5_656 5_656 ?
As5 K1 Pb 45.06(7) . . ?
As4 K1 Pb 152.76(17) 2_655 . ?
As5 K1 Pb 91.80(12) 5_656 . ?
Pb K1 Pb 113.95(13) 5_656 . ?
As5 K1 K7 55.36(12) . . ?
As4 K1 K7 97.21(15) 2_655 . ?
As5 K1 K7 154.86(18) 5_656 . ?
Pb K1 K7 146.91(18) 5_656 . ?
Pb K1 K7 63.27(11) . . ?
As5 K1 K1 128.0(2) . 2_655 ?
As4 K1 K1 64.59(14) 2_655 2_655 ?
As5 K1 K1 97.41(9) 5_656 2_655 ?
Pb K1 K1 130.95(14) 5_656 2_655 ?
Pb K1 K1 92.47(19) . 2_655 ?
K7 K1 K1 81.44(14) . 2_655 ?
As5 K1 As4 77.82(12) . . ?
As4 K1 As4 109.33(14) 2_655 . ?
As5 K1 As4 109.00(15) 5_656 . ?
Pb K1 As4 150.58(16) 5_656 . ?
Pb K1 As4 43.92(7) . . ?
K7 K1 As4 51.16(10) . . ?
K1 K1 As4 51.22(13) 2_655 . ?
As5 K1 K8 100.91(15) . 5_656 ?
As4 K1 K8 116.03(16) 2_655 5_656 ?
As5 K1 K8 53.61(11) 5_656 5_656 ?
Pb K1 K8 97.65(14) 5_656 5_656 ?
Pb K1 K8 57.84(11) . 5_656 ?
K7 K1 K8 105.90(17) . 5_656 ?
K1 K1 K8 61.41(13) 2_655 5_656 ?
As4 K1 K8 55.64(11) . 5_656 ?
As5 K1 K1 57.82(13) . 5_656 ?
As4 K1 K1 150.7(2) 2_655 5_656 ?
As5 K1 K1 52.08(12) 5_656 5_656 ?
Pb K1 K1 58.31(13) 5_656 5_656 ?
Pb K1 K1 55.64(13) . 5_656 ?
K7 K1 K1 109.8(2) . 5_656 ?
K1 K1 K1 129.2(2) 2_655 5_656 ?
As4 K1 K1 96.67(19) . 5_656 ?
K8 K1 K1 67.96(17) 5_656 5_656 ?
As5 K1 K8 160.46(17) . 6 ?
As4 K1 K8 58.84(11) 2_655 6 ?
As5 K1 K8 50.90(10) 5_656 6 ?
Pb K1 K8 71.10(12) 5_656 6 ?
Pb K1 K8 123.63(16) . 6 ?
K7 K1 K8 140.04(18) . 6 ?
K1 K1 K8 59.90(12) 2_655 6 ?
As4 K1 K8 103.51(15) . 6 ?
K8 K1 K8 65.80(16) 5_656 6 ?
K1 K1 K8 102.89(19) 5_656 6 ?
As5 K1 K6 107.47(16) . 2_655 ?
As4 K1 K6 51.81(11) 2_655 2_655 ?
As5 K1 K6 90.83(14) 5_656 2_655 ?
Pb K1 K6 52.50(10) 5_656 2_655 ?
Pb K1 K6 151.07(17) . 2_655 ?
K7 K1 K6 112.43(16) . 2_655 ?
K1 K1 K6 115.7(2) 2_655 2_655 ?
As4 K1 K6 156.68(15) . 2_655 ?
K8 K1 K6 140.74(17) 5_656 2_655 ?
K1 K1 K6 105.4(2) 5_656 2_655 ?
K8 K1 K6 79.19(14) 6 2_655 ?
As1 K2 As2 93.65(13) . 4 ?
As1 K2 K4 113.11(16) . 7_556 ?
As2 K2 K4 147.18(18) 4 7_556 ?
As1 K2 As2 102.16(14) . 6_566 ?
As2 K2 As2 102.60(13) 4 6_566 ?
K4 K2 As2 54.90(12) 7_556 6_566 ?
As1 K2 Nb 41.16(7) . . ?
As2 K2 Nb 115.98(14) 4 . ?
K4 K2 Nb 96.83(14) 7_556 . ?
As2 K2 Nb 124.80(15) 6_566 . ?
As1 K2 As3 73.72(11) . . ?
As2 K2 As3 154.38(16) 4 . ?
K4 K2 As3 57.02(11) 7_556 . ?
As2 K2 As3 101.84(13) 6_566 . ?
Nb K2 As3 41.12(7) . . ?
As1 K2 As3 152.49(16) . 7_556 ?
As2 K2 As3 105.85(13) 4 7_556 ?
K4 K2 As3 57.61(12) 7_556 7_556 ?
As2 K2 As3 92.47(12) 6_566 7_556 ?
Nb K2 As3 111.57(13) . 7_556 ?
As3 K2 As3 80.59(11) . 7_556 ?
As1 K2 K6 146.52(17) . 4 ?
As2 K2 K6 52.94(10) 4 4 ?
K4 K2 K6 98.03(16) 7_556 4 ?
As2 K2 K6 85.41(13) 6_566 4 ?
Nb K2 K6 149.44(17) . 4 ?
As3 K2 K6 137.22(16) . 4 ?
As3 K2 K6 56.84(10) 7_556 4 ?
As1 K2 K4 56.05(11) . 4 ?
As2 K2 K4 51.33(10) 4 4 ?
K4 K2 K4 161.16(18) 7_556 4 ?
As2 K2 K4 138.26(17) 6_566 4 ?
Nb K2 K4 64.75(11) . 4 ?
As3 K2 K4 104.14(14) . 4 ?
As3 K2 K4 123.54(15) 7_556 4 ?
K6 K2 K4 96.80(14) 4 4 ?
As1 K2 K6 54.56(11) . 6_566 ?
As2 K2 K6 85.35(14) 4 6_566 ?
K4 K2 K6 94.76(16) 7_556 6_566 ?
As2 K2 K6 51.98(10) 6_566 6_566 ?
Nb K2 K6 92.10(14) . 6_566 ?
As3 K2 K6 103.93(15) . 6_566 ?
As3 K2 K6 144.45(16) 7_556 6_566 ?
K6 K2 K6 113.03(15) 4 6_566 ?
K4 K2 K6 90.06(15) 4 6_566 ?
As1 K2 K5 108.16(16) . 4 ?
As2 K2 K5 59.36(11) 4 4 ?
K4 K2 K5 123.55(18) 7_556 4 ?
As2 K2 K5 145.17(17) 6_566 4 ?
Nb K2 K5 89.75(14) . 4 ?
As3 K2 K5 102.75(15) . 4 ?
As3 K2 K5 67.86(12) 7_556 4 ?
K6 K2 K5 59.83(13) 4 4 ?
K4 K2 K5 56.10(13) 4 4 ?
K6 K2 K5 141.12(17) 6_566 4 ?
As1 K2 K4 104.67(14) . . ?
As2 K2 K4 110.28(15) 4 . ?
K4 K2 K4 81.96(16) 7_556 . ?
As2 K2 K4 135.53(16) 6_566 . ?
Nb K2 K4 64.78(11) . . ?
As3 K2 K4 54.34(11) . . ?
As3 K2 K4 50.65(10) 7_556 . ?
K6 K2 K4 91.10(15) 4 . ?
K4 K2 K4 86.19(12) 4 . ?
K6 K2 K4 155.86(17) 6_566 . ?
K5 K2 K4 50.96(12) 4 . ?
As5 K3 As3 89.09(12) . . ?
As5 K3 As1 105.30(14) . 6_566 ?
As3 K3 As1 101.24(14) . 6_566 ?
As5 K3 As1 103.51(14) . . ?
As3 K3 As1 73.07(10) . . ?
As1 K3 As1 150.53(16) 6_566 . ?
As5 K3 K6 137.18(18) . 6_566 ?
As3 K3 K6 113.75(16) . 6_566 ?
As1 K3 K6 104.90(14) 6_566 6_566 ?
As1 K3 K6 55.19(11) . 6_566 ?
As5 K3 Nb 133.59(15) . 6_566 ?
As3 K3 Nb 120.37(15) . 6_566 ?
As1 K3 Nb 39.05(7) 6_566 6_566 ?
As1 K3 Nb 118.36(13) . 6_566 ?
K6 K3 Nb 66.09(11) 6_566 6_566 ?
As5 K3 K4 128.41(17) . 7_556 ?
As3 K3 K4 55.76(11) . 7_556 ?
As1 K3 K4 55.92(11) 6_566 7_556 ?
As1 K3 K4 100.46(15) . 7_556 ?
K6 K3 K4 93.76(16) 6_566 7_556 ?
Nb K3 K4 64.66(11) 6_566 7_556 ?
As5 K3 As4 113.81(14) . 6_566 ?
As3 K3 As4 156.41(16) . 6_566 ?
As1 K3 As4 68.41(10) 6_566 6_566 ?
As1 K3 As4 105.08(13) . 6_566 ?
K6 K3 As4 53.08(11) 6_566 6_566 ?
Nb K3 As4 38.95(6) 6_566 6_566 ?
K4 K3 As4 102.75(14) 7_556 6_566 ?
As5 K3 Pb 43.63(7) . . ?
As3 K3 Pb 45.86(7) . . ?
As1 K3 Pb 113.56(13) 6_566 . ?
As1 K3 Pb 83.73(11) . . ?
K6 K3 Pb 138.87(16) 6_566 . ?
Nb K3 Pb 151.83(15) 6_566 . ?
K4 K3 Pb 95.83(13) 7_556 . ?
As4 K3 Pb 157.42(15) 6_566 . ?
As5 K3 K8 52.07(11) . 2_656 ?
As3 K3 K8 90.87(14) . 2_656 ?
As1 K3 K8 53.99(10) 6_566 2_656 ?
As1 K3 K8 151.81(16) . 2_656 ?
K6 K3 K8 151.55(18) 6_566 2_656 ?
Nb K3 K8 89.67(13) 6_566 2_656 ?
K4 K3 K8 88.54(15) 7_556 2_656 ?
As4 K3 K8 98.76(14) 6_566 2_656 ?
Pb K3 K8 68.73(11) . 2_656 ?
As5 K3 K7 53.49(11) . . ?
As3 K3 K7 89.88(13) . . ?
As1 K3 K7 156.28(16) 6_566 . ?
As1 K3 K7 52.88(10) . . ?
K6 K3 K7 89.25(15) 6_566 . ?
Nb K3 K7 146.29(16) 6_566 . ?
K4 K3 K7 143.49(17) 7_556 . ?
As4 K3 K7 107.95(14) 6_566 . ?
Pb K3 K7 60.53(10) . . ?
K8 K3 K7 105.53(15) 2_656 . ?
As5 K3 Nb 87.40(11) . . ?
As3 K3 Nb 38.77(6) . . ?
As1 K3 Nb 138.75(15) 6_566 . ?
As1 K3 Nb 37.01(6) . . ?
K6 K3 Nb 89.46(13) 6_566 . ?
Nb K3 Nb 138.38(14) 6_566 . ?
K4 K3 Nb 85.21(13) 7_556 . ?
As4 K3 Nb 141.76(14) 6_566 . ?
Pb K3 Nb 51.83(7) . . ?
K8 K3 Nb 118.98(14) 2_656 . ?
K7 K3 Nb 58.41(10) . . ?
As2 K4 As2 117.63(16) 4_545 . ?
As2 K4 As3 113.64(15) 4_545 7_556 ?
As2 K4 As3 128.28(16) . 7_556 ?
As2 K4 As1 74.58(11) 4_545 4_545 ?
As2 K4 As1 95.25(14) . 4_545 ?
As3 K4 As1 104.37(14) 7_556 4_545 ?
As2 K4 K2 62.67(13) 4_545 7_556 ?
As2 K4 K2 138.50(19) . 7_556 ?
As3 K4 K2 63.93(13) 7_556 7_556 ?
As1 K4 K2 121.76(16) 4_545 7_556 ?
As2 K4 K5 138.11(19) 4_545 4 ?
As2 K4 K5 67.36(14) . 4 ?
As3 K4 K5 79.48(14) 7_556 4 ?
As1 K4 K5 63.55(13) 4_545 4 ?
K2 K4 K5 143.3(2) 7_556 4 ?
As2 K4 As3 103.38(14) 4_545 . ?
As2 K4 As3 73.89(11) . . ?
As3 K4 As3 88.52(13) 7_556 . ?
As1 K4 As3 166.74(17) 4_545 . ?
K2 K4 As3 66.55(13) 7_556 . ?
K5 K4 As3 117.02(16) 4 . ?
As2 K4 K5 64.24(12) 4_545 . ?
As2 K4 K5 64.22(13) . . ?
As3 K4 K5 140.00(18) 7_556 . ?
As1 K4 K5 112.45(16) 4_545 . ?
K2 K4 K5 83.21(16) 7_556 . ?
K5 K4 K5 130.78(16) 4 . ?
As3 K4 K5 56.26(11) . . ?
As2 K4 K3 70.17(12) 4_545 7_556 ?
As2 K4 K3 151.17(19) . 7_556 ?
As3 K4 K3 56.79(11) 7_556 7_556 ?
As1 K4 K3 58.68(11) 4_545 7_556 ?
K2 K4 K3 70.32(14) 7_556 7_556 ?
K5 K4 K3 88.38(16) 4 7_556 ?
As3 K4 K3 133.51(17) . 7_556 ?
K5 K4 K3 133.95(17) . 7_556 ?
As2 K4 K2 70.82(12) 4_545 4_545 ?
As2 K4 K2 56.05(11) . 4_545 ?
As3 K4 K2 156.56(18) 7_556 4_545 ?
As1 K4 K2 53.40(11) 4_545 4_545 ?
K2 K4 K2 131.20(14) 7_556 4_545 ?
K5 K4 K2 82.93(16) 4 4_545 ?
As3 K4 K2 113.39(15) . 4_545 ?
K5 K4 K2 63.34(14) . 4_545 ?
K3 K4 K2 107.59(16) 7_556 4_545 ?
As2 K4 Nb 37.29(7) 4_545 4_545 ?
As2 K4 Nb 110.09(14) . 4_545 ?
As3 K4 Nb 114.42(13) 7_556 4_545 ?
As1 K4 Nb 37.29(6) 4_545 4_545 ?
K2 K4 Nb 92.63(14) 7_556 4_545 ?
K5 K4 Nb 100.83(15) 4 4_545 ?
As3 K4 Nb 139.10(15) . 4_545 ?
K5 K4 Nb 87.84(13) . 4_545 ?
K3 K4 Nb 57.67(10) 7_556 4_545 ?
K2 K4 Nb 54.13(10) 4_545 4_545 ?
As2 K4 K2 157.88(18) 4_545 . ?
As2 K4 K2 68.71(12) . . ?
As3 K4 K2 61.22(11) 7_556 . ?
As1 K4 K2 127.19(15) 4_545 . ?
K2 K4 K2 98.03(16) 7_556 . ?
K5 K4 K2 63.86(13) 4 . ?
As3 K4 K2 56.50(10) . . ?
K5 K4 K2 104.84(16) . . ?
K3 K4 K2 115.41(16) 7_556 . ?
K2 K4 K2 123.27(15) 4_545 . ?
Nb K4 K2 164.25(16) 4_545 . ?
As3 K5 K4 146.9(2) . 4_545 ?
As3 K5 As4 70.47(11) . . ?
K4 K5 As4 142.7(2) 4_545 . ?
As3 K5 Nb 42.19(7) . . ?
K4 K5 Nb 156.12(18) 4_545 . ?
As4 K5 Nb 41.34(7) . . ?
As3 K5 As1 116.51(15) . 1_545 ?
K4 K5 As1 57.80(12) 4_545 1_545 ?
As4 K5 As1 114.55(15) . 1_545 ?
Nb K5 As1 145.85(16) . 1_545 ?
As3 K5 K6 61.95(12) . 6_556 ?
K4 K5 K6 101.58(17) 4_545 6_556 ?
As4 K5 K6 99.66(15) . 6_556 ?
Nb K5 K6 99.60(15) . 6_556 ?
As1 K5 K6 54.74(12) 1_545 6_556 ?
As3 K5 As2 95.34(14) . 4_545 ?
K4 K5 As2 52.81(11) 4_545 4_545 ?
As4 K5 As2 160.22(17) . 4_545 ?
Nb K5 As2 119.02(15) . 4_545 ?
As1 K5 As2 83.82(12) 1_545 4_545 ?
K6 K5 As2 84.75(15) 6_556 4_545 ?
As3 K5 As2 69.08(10) . . ?
K4 K5 As2 117.19(16) 4_545 . ?
As4 K5 As2 67.46(10) . . ?
Nb K5 As2 38.99(7) . . ?
As1 K5 As2 174.34(17) 1_545 . ?
K6 K5 As2 130.74(17) 6_556 . ?
As2 K5 As2 94.98(12) 4_545 . ?
As3 K5 K8 104.53(15) . 5_656 ?
K4 K5 K8 97.19(17) 4_545 5_656 ?
As4 K5 K8 59.94(12) . 5_656 ?
Nb K5 K8 99.06(15) . 5_656 ?
As1 K5 K8 55.42(11) 1_545 5_656 ?
K6 K5 K8 74.24(15) 6_556 5_656 ?
As2 K5 K8 139.16(17) 4_545 5_656 ?
As2 K5 K8 125.30(17) . 5_656 ?
As3 K5 K4 58.92(12) . . ?
K4 K5 K4 98.22(14) 4_545 . ?
As4 K5 K4 109.40(16) . . ?
Nb K5 K4 68.35(12) . . ?
As1 K5 K4 130.29(18) 1_545 . ?
K6 K5 K4 96.63(18) 6_556 . ?
As2 K5 K4 50.83(11) 4_545 . ?
As2 K5 K4 50.96(11) . . ?
K8 K5 K4 163.41(19) 5_656 . ?
As3 K5 Pb 46.12(7) . . ?
K4 K5 Pb 148.35(18) 4_545 . ?
As4 K5 Pb 45.29(7) . . ?
Nb K5 Pb 55.29(8) . . ?
As1 K5 Pb 90.60(12) 1_545 . ?
K6 K5 Pb 54.93(11) 6_556 . ?
As2 K5 Pb 132.38(16) 4_545 . ?
As2 K5 Pb 94.27(12) . . ?
K8 K5 Pb 58.53(11) 5_656 . ?
K4 K5 Pb 104.89(15) . . ?
As3 K5 K6 107.14(15) . . ?
K4 K5 K6 99.44(17) 4_545 . ?
As4 K5 K6 52.86(11) . . ?
Nb K5 K6 64.96(11) . . ?
As1 K5 K6 125.94(17) 1_545 . ?
K6 K5 K6 151.8(2) 6_556 . ?
As2 K5 K6 123.12(17) 4_545 . ?
As2 K5 K6 50.46(10) . . ?
K8 K5 K6 84.74(16) 5_656 . ?
K4 K5 K6 98.70(16) . . ?
Pb K5 K6 98.13(14) . . ?
As2 K6 As4 75.04(11) . . ?
As2 K6 As1 105.87(15) . 6_565 ?
As4 K6 As1 122.02(17) . 6_565 ?
As2 K6 Pb 152.00(17) . 6 ?
As4 K6 Pb 94.86(13) . 6 ?
As1 K6 Pb 101.62(13) 6_565 6 ?
As2 K6 As3 112.98(16) . 6 ?
As4 K6 As3 114.16(14) . 6 ?
As1 K6 As3 117.59(14) 6_565 6 ?
Pb K6 As3 47.00(7) 6 6 ?
As2 K6 K3 70.89(13) . 6_565 ?
As4 K6 K3 65.33(13) . 6_565 ?
As1 K6 K3 61.18(12) 6_565 6_565 ?
Pb K6 K3 129.05(18) 6 6_565 ?
As3 K6 K3 176.00(19) 6 6_565 ?
As2 K6 K5 125.91(19) . 6 ?
As4 K6 K5 158.28(19) . 6 ?
As1 K6 K5 62.10(12) 6_565 6 ?
Pb K6 K5 63.98(11) 6 6 ?
As3 K6 K5 55.67(11) 6 6 ?
K3 K6 K5 123.28(18) 6_565 6 ?
As2 K6 K2 56.28(12) . 4_545 ?
As4 K6 K2 114.85(15) . 4_545 ?
As1 K6 K2 111.72(16) 6_565 4_545 ?
Pb K6 K2 108.22(15) 6 4_545 ?
As3 K6 K2 61.21(12) 6 4_545 ?
K3 K6 K2 122.74(17) 6_565 4_545 ?
K5 K6 K2 78.61(16) 6 4_545 ?
As2 K6 K2 56.81(11) . 6_565 ?
As4 K6 K2 120.10(15) . 6_565 ?
As1 K6 K2 53.77(11) 6_565 6_565 ?
Pb K6 K2 143.91(16) 6 6_565 ?
As3 K6 K2 116.06(16) 6 6_565 ?
K3 K6 K2 66.64(13) 6_565 6_565 ?
K5 K6 K2 80.29(15) 6 6_565 ?
K2 K6 K2 66.97(15) 4_545 6_565 ?
As2 K6 K5 61.28(12) . . ?
As4 K6 K5 57.33(11) . . ?
As1 K6 K5 167.16(18) 6_565 . ?
Pb K6 K5 91.15(14) 6 . ?
As3 K6 K5 70.43(12) 6 . ?
K3 K6 K5 111.52(16) 6_565 . ?
K5 K6 K5 124.00(16) 6 . ?
K2 K6 K5 62.04(13) 4_545 . ?
K2 K6 K5 114.28(17) 6_565 . ?
As2 K6 Nb 37.05(7) . . ?
As4 K6 Nb 38.33(6) . . ?
As1 K6 Nb 116.55(14) 6_565 . ?
Pb K6 Nb 130.23(14) 6 . ?
As3 K6 Nb 124.12(14) 6 . ?
K3 K6 Nb 58.21(11) 6_565 . ?
K5 K6 Nb 162.96(18) 6 . ?
K2 K6 Nb 86.91(12) 4_545 . ?
K2 K6 Nb 85.84(12) 6_565 . ?
K5 K6 Nb 53.86(10) . . ?
As2 K6 K1 125.84(16) . 2_655 ?
As4 K6 K1 51.69(11) . 2_655 ?
As1 K6 K1 95.80(15) 6_565 2_655 ?
Pb K6 K1 55.10(10) 6 2_655 ?
As3 K6 K1 98.56(13) 6 2_655 ?
K3 K6 K1 77.99(15) 6_565 2_655 ?
K5 K6 K1 108.17(16) 6 2_655 ?
K2 K6 K1 151.01(17) 4_545 2_655 ?
K2 K6 K1 141.23(18) 6_565 2_655 ?
K5 K6 K1 92.65(15) . 2_655 ?
Nb K6 K1 88.84(12) . 2_655 ?
As5 K7 As4 160.0(2) 5_666 . ?
As5 K7 As5 107.52(15) 5_666 . ?
As4 K7 As5 85.98(12) . . ?
As5 K7 As1 111.52(15) 5_666 . ?
As4 K7 As1 76.48(11) . . ?
As5 K7 As1 108.68(16) . . ?
As5 K7 K8 58.50(12) 5_666 5_666 ?
As4 K7 K8 117.26(17) . 5_666 ?
As5 K7 K8 146.1(2) . 5_666 ?
As1 K7 K8 58.91(12) . 5_666 ?
As5 K7 K1 109.77(16) 5_666 . ?
As4 K7 K1 65.51(13) . . ?
As5 K7 K1 54.81(11) . . ?
As1 K7 K1 138.62(17) . . ?
K8 K7 K1 155.5(2) 5_666 . ?
As5 K7 Nb 150.09(16) 5_666 . ?
As4 K7 Nb 39.97(7) . . ?
As5 K7 Nb 89.91(12) . . ?
As1 K7 Nb 38.68(7) . . ?
K8 K7 Nb 93.50(14) 5_666 . ?
K1 K7 Nb 100.13(14) . . ?
As5 K7 Pb 150.20(17) 5_666 . ?
As4 K7 Pb 45.03(7) . . ?
As5 K7 Pb 42.68(7) . . ?
As1 K7 Pb 85.05(11) . . ?
K8 K7 Pb 143.94(17) 5_666 . ?
K1 K7 Pb 56.76(11) . . ?
Nb K7 Pb 52.18(7) . . ?
As5 K7 K7 54.02(12) 5_666 5_666 ?
As4 K7 K7 137.1(2) . 5_666 ?
As5 K7 K7 53.51(13) . 5_666 ?
As1 K7 K7 125.5(2) . 5_666 ?
K8 K7 K7 105.3(2) 5_666 5_666 ?
K1 K7 K7 78.24(17) . 5_666 ?
Nb K7 K7 136.8(2) . 5_666 ?
Pb K7 K7 96.19(18) . 5_666 ?
As5 K7 K3 108.89(16) 5_666 . ?
As4 K7 K3 91.00(14) . . ?
As5 K7 K3 53.72(11) . . ?
As1 K7 K3 58.09(12) . . ?
K8 K7 K3 98.96(16) 5_666 . ?
K1 K7 K3 105.36(16) . . ?
Nb K7 K3 61.94(11) . . ?
Pb K7 K3 57.92(10) . . ?
K7 K7 K3 76.75(18) 5_666 . ?
As5 K7 K3 110.19(15) 5_666 6_565 ?
As4 K7 K3 58.60(11) . 6_565 ?
As5 K7 K3 142.18(16) . 6_565 ?
As1 K7 K3 53.94(11) . 6_565 ?
K8 K7 K3 59.75(13) 5_666 6_565 ?
K1 K7 K3 112.81(17) . 6_565 ?
Nb K7 K3 54.97(10) . 6_565 ?
Pb K7 K3 99.60(12) . 6_565 ?
K7 K7 K3 164.0(2) 5_666 6_565 ?
K3 K7 K3 109.66(16) . 6_565 ?
As5 K7 K7 74.16(12) 5_666 2_655 ?
As4 K7 K7 85.93(14) . 2_655 ?
As5 K7 K7 126.53(15) . 2_655 ?
As1 K7 K7 120.39(19) . 2_655 ?
K8 K7 K7 81.93(13) 5_666 2_655 ?
K1 K7 K7 73.91(12) . 2_655 ?
Nb K7 K7 115.05(18) . 2_655 ?
Pb K7 K7 119.79(9) . 2_655 ?
K7 K7 K7 106.0(2) 5_666 2_655 ?
K3 K7 K7 176.86(18) . 2_655 ?
K3 K7 K7 68.15(15) 6_565 2_655 ?
As5 K8 As5 92.39(14) 2_656 . ?
As5 K8 As1 110.40(15) 2_656 5_666 ?
As5 K8 As1 108.68(15) . 5_666 ?
As5 K8 K7 88.48(15) 2_656 5_666 ?
As5 K8 K7 56.67(12) . 5_666 ?
As1 K8 K7 57.57(12) 5_666 5_666 ?
As5 K8 As4 105.10(14) 2_656 5_656 ?
As5 K8 As4 119.18(14) . 5_656 ?
As1 K8 As4 117.75(14) 5_666 5_656 ?
K7 K8 As4 166.22(19) 5_666 5_656 ?
As5 K8 Pb 148.63(16) 2_656 5_656 ?
As5 K8 Pb 94.68(13) . 5_656 ?
As1 K8 Pb 96.15(12) 5_666 5_656 ?
K7 K8 Pb 120.69(17) 5_666 5_656 ?
As4 K8 Pb 45.55(7) 5_656 5_656 ?
As5 K8 K5 116.93(17) 2_656 5_656 ?
As5 K8 K5 150.63(18) . 5_656 ?
As1 K8 K5 61.20(12) 5_666 5_656 ?
K7 K8 K5 118.61(17) 5_666 5_656 ?
As4 K8 K5 57.41(11) 5_656 5_656 ?
Pb K8 K5 61.54(11) 5_656 5_656 ?
As5 K8 K1 101.78(15) 2_656 5_656 ?
As5 K8 K1 57.79(11) . 5_656 ?
As1 K8 K1 145.89(17) 5_666 5_656 ?
K7 K8 K1 113.91(17) 5_666 5_656 ?
As4 K8 K1 61.68(11) 5_656 5_656 ?
Pb K8 K1 57.87(10) 5_656 5_656 ?
K5 K8 K1 113.53(16) 5_656 5_656 ?
As5 K8 K3 54.16(11) 2_656 2_656 ?
As5 K8 K3 116.36(15) . 2_656 ?
As1 K8 K3 57.07(11) 5_666 2_656 ?
K7 K8 K3 68.75(14) 5_666 2_656 ?
As4 K8 K3 121.08(16) 5_656 2_656 ?
Pb K8 K3 143.35(16) 5_656 2_656 ?
K5 K8 K3 82.58(15) 5_656 2_656 ?
K1 K8 K3 155.92(18) 5_656 2_656 ?
As5 K8 K1 57.93(11) 2_656 6_556 ?
As5 K8 K1 98.35(15) . 6_556 ?
As1 K8 K1 151.36(18) 5_666 6_556 ?
K7 K8 K1 138.86(18) 5_666 6_556 ?
As4 K8 K1 51.96(10) 5_656 6_556 ?
Pb K8 K1 90.78(12) 5_656 6_556 ?
K5 K8 K1 98.91(16) 5_656 6_556 ?
K1 K8 K1 58.70(16) 5_656 6_556 ?
K3 K8 K1 102.63(16) 2_656 6_556 ?
As5 K8 K8 51.14(11) 2_656 2_656 ?
As5 K8 K8 48.55(11) . 2_656 ?
As1 K8 K8 140.12(9) 5_666 2_656 ?
K7 K8 K8 84.65(13) 5_666 2_656 ?
As4 K8 K8 101.93(9) 5_656 2_656 ?
Pb K8 K8 115.62(13) 5_656 2_656 ?
K5 K8 K8 155.29(17) 5_656 2_656 ?
K1 K8 K8 57.76(12) 5_656 2_656 ?
K3 K8 K8 100.00(15) 2_656 2_656 ?
K1 K8 K8 56.44(12) 6_556 2_656 ?
As5 K8 K1 140.36(16) 2_656 . ?
As5 K8 K1 48.32(10) . . ?
As1 K8 K1 90.62(13) 5_666 . ?
K7 K8 K1 74.65(14) 5_666 . ?
As4 K8 K1 92.98(13) 5_656 . ?
Pb K8 K1 51.54(9) 5_656 . ?
K5 K8 K1 102.59(15) 5_656 . ?
K1 K8 K1 56.42(14) 5_656 . ?
K3 K8 K1 140.35(16) 2_656 . ?
K1 K8 K1 115.01(15) 6_556 . ?
K8 K8 K1 91.10(17) 2_656 . ?

loop_
_geom_bond_atom_site_label_1
_geom_bond_atom_site_label_2
_geom_bond_distance
_geom_bond_site_symmetry_2
_geom_bond_publ_flag
Pb As5 2.705(2) . ?
Pb As4 2.837(2) . ?
Pb As3 2.856(2) . ?
Pb Nb 3.4556(19) . ?
Pb K6 3.459(5) 6_556 ?
Pb K1 3.575(5) 5_656 ?
Pb K8 3.684(5) 5_656 ?
Pb K1 3.685(5) . ?
Pb K5 3.797(5) . ?
Pb K3 3.829(5) . ?
Pb K7 3.935(5) . ?
Nb As2 2.463(3) . ?
Nb As1 2.474(3) . ?
Nb As4 2.540(3) . ?
Nb As3 2.559(3) . ?
Nb K2 3.643(5) . ?
Nb K5 3.645(5) . ?
Nb K3 3.801(5) 6_565 ?
Nb K7 3.922(5) . ?
Nb K3 4.064(5) . ?
Nb K4 4.066(5) 4 ?
Nb K6 4.088(5) . ?
As1 K2 3.352(5) . ?
As1 K6 3.385(5) 6_566 ?
As1 K7 3.393(6) . ?
As1 K8 3.443(5) 5_666 ?
As1 K4 3.463(6) 4 ?
As1 K3 3.572(5) 6_565 ?
As1 K3 3.613(5) . ?
As1 K5 3.664(6) 1_565 ?
As2 K4 3.211(5) 4 ?
As2 K4 3.220(5) . ?
As2 K6 3.283(5) . ?
As2 K2 3.421(5) 4_545 ?
As2 K2 3.487(6) 6_565 ?
As2 K5 3.730(6) 4 ?
As2 K5 3.733(6) . ?
As3 K4 3.403(5) 7_556 ?
As3 K3 3.444(5) . ?
As3 K5 3.448(6) . ?
As3 K4 3.551(6) . ?
As3 K2 3.644(5) . ?
As3 K6 3.684(6) 6_556 ?
As3 K2 3.857(5) 7_556 ?
As4 K7 3.325(5) . ?
As4 K1 3.353(5) 2_655 ?
As4 K6 3.358(5) . ?
As4 K5 3.546(6) . ?
As4 K8 3.643(5) 5_656 ?
As4 K3 3.817(5) 6_565 ?
As4 K1 3.885(6) . ?
As5 K8 3.263(5) 2_656 ?
As5 K1 3.321(5) . ?
As5 K7 3.322(5) 5_666 ?
As5 K7 3.343(6) . ?
As5 K3 3.354(5) . ?
As5 K8 3.390(6) . ?
As5 K1 3.563(5) 5_656 ?
K1 As4 3.353(5) 2_655 ?
K1 As5 3.563(5) 5_656 ?
K1 Pb 3.575(5) 5_656 ?
K1 K7 3.814(7) . ?
K1 K1 3.872(11) 2_655 ?
K1 K8 3.921(7) 5_656 ?
K1 K1 3.958(10) 5_656 ?
K1 K8 3.979(7) 6 ?
K1 K6 4.155(8) 2_655 ?
K2 As2 3.421(5) 4 ?
K2 K4 3.479(7) 7_556 ?
K2 As2 3.487(6) 6_566 ?
K2 As3 3.857(5) 7_556 ?
K2 K6 3.884(8) 4 ?
K2 K4 3.936(7) 4 ?
K2 K6 3.944(7) 6_566 ?
K2 K5 4.040(7) 4 ?
K2 K4 4.084(7) . ?
K3 As1 3.572(5) 6_566 ?
K3 K6 3.694(7) 6_566 ?
K3 Nb 3.801(5) 6_566 ?
K3 K4 3.802(7) 7_556 ?
K3 As4 3.817(5) 6_566 ?
K3 K8 3.972(7) 2_656 ?
K3 K7 3.974(8) . ?
K4 As2 3.211(5) 4_545 ?
K4 As3 3.403(5) 7_556 ?
K4 As1 3.463(6) 4_545 ?
K4 K2 3.479(7) 7_556 ?
K4 K5 3.495(7) 4 ?
K4 K5 3.752(7) . ?
K4 K3 3.802(7) 7_556 ?
K4 K2 3.936(7) 4_545 ?
K4 Nb 4.066(5) 4_545 ?
K5 K4 3.495(7) 4_545 ?
K5 As1 3.664(6) 1_545 ?
K5 K6 3.699(7) 6_556 ?
K5 As2 3.731(6) 4_545 ?
K5 K8 3.738(7) 5_656 ?
K5 K6 3.954(7) . ?
K6 As1 3.385(5) 6_565 ?
K6 Pb 3.458(5) 6 ?
K6 As3 3.684(6) 6 ?
K6 K3 3.694(7) 6_565 ?
K6 K5 3.699(7) 6 ?
K6 K2 3.884(8) 4_545 ?
K6 K2 3.944(7) 6_565 ?
K6 K1 4.155(8) 2_655 ?
K7 As5 3.322(5) 5_666 ?
K7 K8 3.598(7) 5_666 ?
K7 K7 3.940(10) 5_666 ?
K7 K3 4.285(7) 6_565 ?
K7 K7 4.479(12) 2_655 ?
K8 As5 3.263(5) 2_656 ?
K8 As1 3.442(5) 5_666 ?
K8 K7 3.598(7) 5_666 ?
K8 As4 3.643(5) 5_656 ?
K8 Pb 3.684(5) 5_656 ?
K8 K5 3.738(7) 5_656 ?
K8 K1 3.921(7) 5_656 ?
K8 K3 3.972(7) 2_656 ?
K8 K1 3.979(7) 6_556 ?
K8 K8 4.291(10) 2_656 ?
